data_7002792
loop_
_publ_author_name
'Liu, Yen-Shen'
'Tang, Ming-Feng'
'Lii, Kwang-Hwa'

_publ_section_title
;
 Rare earth metal squarates incorporating ethylene glycol ligand with a
 three-dimensional framework structure: RE(C4O4)1.5(C2H6O2) (RE = Y,
 La--Nd, Sm--Lu)
;
_journal_issue 44
_journal_name_full 'Dalton Transactions'
_journal_page_first 9781
_journal_page_last 9786
_journal_paper_doi 10.1039/b911962k
_journal_year 2009
_chemical_formula_moiety Y(C4O4)1.5(C2H6O2)
_chemical_formula_sum 'C8 H6 O8 Y'
_chemical_formula_weight 319.04
_chemical_name_systematic
;
?
;
_space_group_IT_number 15
_symmetry_cell_setting monoclinic
_symmetry_space_group_name_Hall '-C 2yc'
_symmetry_space_group_name_H-M 'C 1 2/c 1'
_atom_sites_solution_hydrogens difmap
_atom_sites_solution_primary direct
_atom_sites_solution_secondary difmap
_audit_creation_method SHELXL-97
_cell_angle_alpha 90.00
_cell_angle_beta 99.233(2)
_cell_angle_gamma 90.00
_cell_formula_units_Z 8
_cell_length_a 12.7516(6)
_cell_length_b 12.0784(6)
_cell_length_c 12.5437(6)
_cell_measurement_temperature 296(2)
_cell_volume 1906.94(16)
_computing_cell_refinement 'Bruker SHELXTL'
_computing_data_collection 'Bruker SHELXTL'
_computing_data_reduction 'Bruker SHELXTL'
_computing_molecular_graphics Diamond
_computing_structure_refinement 'SHELXL-97 (Sheldrick, 1997)'
_computing_structure_solution 'SHELXS-97 (Sheldrick, 1990)'
_diffrn_ambient_temperature 296(2)
_diffrn_measured_fraction_theta_full 0.995
_diffrn_measured_fraction_theta_max 0.995
_diffrn_measurement_device_type 'CCD area detector'
_diffrn_measurement_method 'phi and omega scans'
_diffrn_radiation_monochromator graphite
_diffrn_radiation_source 'fine-focus sealed tube'
_diffrn_radiation_type MoK\a
_diffrn_radiation_wavelength 0.71073
_diffrn_reflns_av_R_equivalents 0.0188
_diffrn_reflns_av_sigmaI/netI 0.0177
_diffrn_reflns_limit_h_max 15
_diffrn_reflns_limit_h_min -10
_diffrn_reflns_limit_k_max 15
_diffrn_reflns_limit_k_min -15
_diffrn_reflns_limit_l_max 12
_diffrn_reflns_limit_l_min -15
_diffrn_reflns_number 8444
_diffrn_reflns_theta_full 26.42
_diffrn_reflns_theta_max 26.42
_diffrn_reflns_theta_min 2.34
_exptl_absorpt_coefficient_mu 6.148
_exptl_absorpt_correction_T_max 0.7454
_exptl_absorpt_correction_T_min 0.4351
_exptl_absorpt_correction_type empirical
_exptl_crystal_colour colorless
_exptl_crystal_density_diffrn 2.223
_exptl_crystal_density_method 'not measured'
_exptl_crystal_description pillar-like
_exptl_crystal_F_000 1256
_exptl_crystal_size_max 0.25
_exptl_crystal_size_mid 0.15
_exptl_crystal_size_min 0.15
_refine_diff_density_max 0.406
_refine_diff_density_min -0.515
_refine_diff_density_rms 0.070
_refine_ls_extinction_method none
_refine_ls_goodness_of_fit_ref 1.100
_refine_ls_hydrogen_treatment mixed
_refine_ls_matrix_type full
_refine_ls_number_parameters 178
_refine_ls_number_reflns 1940
_refine_ls_number_restraints 0
_refine_ls_restrained_S_all 1.100
_refine_ls_R_factor_all 0.0220
_refine_ls_R_factor_gt 0.0196
_refine_ls_shift/su_max 0.000
_refine_ls_shift/su_mean 0.000
_refine_ls_structure_factor_coef Fsqd
_refine_ls_weighting_details 'calc w=1/[\s^2^(Fo^2^)+(0.0293P)^2^+1.9955P] where P=(Fo^2^+2Fc^2^)/3'
_refine_ls_weighting_scheme calc
_refine_ls_wR_factor_gt 0.0509
_refine_ls_wR_factor_ref 0.0519
_reflns_number_gt 1796
_reflns_number_total 1940
_reflns_threshold_expression >2sigma(I)
_cod_data_source_file b911962k.txt
_cod_data_source_block YSqEg
_cod_original_sg_symbol_H-M C2/c
_cod_database_code 7002792

loop_
_symmetry_equiv_pos_as_xyz
'x, y, z'
'-x, y, -z+1/2'
'x+1/2, y+1/2, z'
'-x+1/2, y+1/2, -z+1/2'
'-x, -y, -z'
'x, -y, z-1/2'
'-x+1/2, -y+1/2, -z'
'x+1/2, -y+1/2, z-1/2'

loop_
_atom_site_label
_atom_site_type_symbol
_atom_site_fract_x
_atom_site_fract_y
_atom_site_fract_z
_atom_site_U_iso_or_equiv
_atom_site_adp_type
_atom_site_occupancy
_atom_site_symmetry_multiplicity
_atom_site_calc_flag
_atom_site_refinement_flags
_atom_site_disorder_assembly
_atom_site_disorder_group
Y1 Y 0.272594(13) 0.463317(14) 0.222601(13) 0.01075(8) Uani 1 1 d . . .
O1 O 0.23931(11) 0.40979(11) 0.40082(11) 0.0174(3) Uani 1 1 d . . .
O2 O 0.20947(12) 0.14669(11) 0.34553(11) 0.0185(3) Uani 1 1 d . . .
O3 O 0.36985(12) 0.43259(14) 0.08765(12) 0.0245(3) Uani 1 1 d . . .
O4 O 0.59919(12) 0.55187(12) 0.16064(11) 0.0202(3) Uani 1 1 d . . .
O5 O 0.37832(12) 0.31529(12) 0.27680(13) 0.0261(4) Uani 1 1 d . . .
O6 O 0.37474(13) 0.04994(12) 0.24246(14) 0.0255(4) Uani 1 1 d . . .
O7 O 0.14945(14) 0.46597(13) 0.04880(14) 0.0243(4) Uani 1 1 d . . .
O8 O 0.15826(14) 0.30837(14) 0.18966(14) 0.0315(4) Uani 1 1 d . . .
C1 C 0.24549(15) 0.32168(15) 0.45426(15) 0.0139(4) Uani 1 1 d . . .
C2 C 0.23252(15) 0.20306(15) 0.43025(15) 0.0138(4) Uani 1 1 d . . .
C3 C 0.44155(16) 0.46981(15) 0.04048(17) 0.0160(4) Uani 1 1 d . . .
C4 C 0.54463(16) 0.52235(15) 0.07267(16) 0.0151(4) Uani 1 1 d . . .
C5 C 0.44407(15) 0.24488(15) 0.25817(16) 0.0147(4) Uani 1 1 d . . .
C6 C 0.44342(15) 0.12448(15) 0.25060(16) 0.0139(4) Uani 1 1 d . . .
C7 C 0.0859(2) 0.3692(2) 0.0174(2) 0.0340(6) Uani 1 1 d . . .
C8 C 0.0598(2) 0.3194(2) 0.1180(2) 0.0332(6) Uani 1 1 d . . .
H7A H 0.130(3) 0.312(3) -0.018(3) 0.068(11) Uiso 1 1 d . . .
H7B H 0.018(2) 0.3899(19) -0.028(2) 0.028(6) Uiso 1 1 d . . .
H8A H 0.025(2) 0.250(2) 0.103(2) 0.036(7) Uiso 1 1 d . . .
H8B H 0.010(2) 0.374(2) 0.151(2) 0.044(8) Uiso 1 1 d . . .
H7O H 0.162(2) 0.255(2) 0.218(2) 0.038(9) Uiso 1 1 d . . .
H8O H 0.177(3) 0.482(3) 0.005(3) 0.034(9) Uiso 1 1 d . . .

loop_
_atom_site_aniso_label
_atom_site_aniso_U_11
_atom_site_aniso_U_22
_atom_site_aniso_U_33
_atom_site_aniso_U_23
_atom_site_aniso_U_13
_atom_site_aniso_U_12
Y1 0.01155(11) 0.01029(11) 0.01035(12) 0.00111(6) 0.00159(7) 0.00150(6)
O1 0.0275(8) 0.0111(6) 0.0141(7) 0.0027(5) 0.0045(6) 0.0013(6)
O2 0.0293(8) 0.0135(6) 0.0115(7) -0.0025(5) -0.0001(6) -0.0015(6)
O3 0.0233(8) 0.0310(8) 0.0217(8) -0.0001(7) 0.0116(6) -0.0022(7)
O4 0.0227(8) 0.0221(7) 0.0135(7) -0.0042(6) -0.0041(6) 0.0048(6)
O5 0.0266(8) 0.0197(7) 0.0348(9) 0.0076(7) 0.0134(7) 0.0126(7)
O6 0.0224(8) 0.0217(8) 0.0342(9) -0.0059(7) 0.0101(7) -0.0112(6)
O7 0.0257(9) 0.0302(9) 0.0166(8) 0.0049(7) 0.0020(7) -0.0063(7)
O8 0.0405(10) 0.0176(8) 0.0298(9) 0.0106(7) -0.0143(8) -0.0107(7)
C1 0.0163(9) 0.0135(9) 0.0122(9) -0.0010(7) 0.0029(7) 0.0009(7)
C2 0.0172(9) 0.0123(9) 0.0124(9) -0.0007(7) 0.0035(7) 0.0001(7)
C3 0.0166(10) 0.0179(10) 0.0140(10) 0.0006(7) 0.0042(8) 0.0047(8)
C4 0.0161(10) 0.0155(9) 0.0137(10) 0.0019(7) 0.0022(8) 0.0041(7)
C5 0.0160(10) 0.0129(9) 0.0151(9) 0.0030(7) 0.0024(7) 0.0025(8)
C6 0.0153(10) 0.0142(9) 0.0123(9) 0.0001(7) 0.0025(7) -0.0023(8)
C7 0.0374(14) 0.0357(13) 0.0246(13) 0.0022(11) -0.0084(11) -0.0098(11)
C8 0.0322(13) 0.0275(12) 0.0354(14) 0.0055(11) -0.0081(11) -0.0127(11)

loop_
_atom_type_symbol
_atom_type_description
_atom_type_scat_dispersion_real
_atom_type_scat_dispersion_imag
_atom_type_scat_source
C C 0.0033 0.0016 'International Tables Vol C Tables 4.2.6.8 and 6.1.1.4'
H H 0.0000 0.0000 'International Tables Vol C Tables 4.2.6.8 and 6.1.1.4'
O O 0.0106 0.0060 'International Tables Vol C Tables 4.2.6.8 and 6.1.1.4'
Y Y -2.7962 3.5667 'International Tables Vol C Tables 4.2.6.8 and 6.1.1.4'

loop_
_geom_angle_atom_site_label_1
_geom_angle_atom_site_label_2
_geom_angle_atom_site_label_3
_geom_angle
_geom_angle_site_symmetry_1
_geom_angle_site_symmetry_3
_geom_angle_publ_flag
O6 Y1 O5 141.14(6) 4 . ?
O6 Y1 O4 101.05(6) 4 2_655 ?
O5 Y1 O4 81.22(6) . 2_655 ?
O6 Y1 O3 142.03(6) 4 . ?
O5 Y1 O3 74.20(6) . . ?
O4 Y1 O3 97.68(6) 2_655 . ?
O6 Y1 O8 83.78(6) 4 . ?
O5 Y1 O8 75.52(6) . . ?
O4 Y1 O8 147.28(5) 2_655 . ?
O3 Y1 O8 97.74(6) . . ?
O6 Y1 O2 76.75(5) 4 4 ?
O5 Y1 O2 138.25(5) . 4 ?
O4 Y1 O2 72.30(5) 2_655 4 ?
O3 Y1 O2 77.98(5) . 4 ?
O8 Y1 O2 139.39(5) . 4 ?
O6 Y1 O1 70.76(5) 4 . ?
O5 Y1 O1 72.46(5) . . ?
O4 Y1 O1 75.33(5) 2_655 . ?
O3 Y1 O1 146.60(5) . . ?
O8 Y1 O1 75.91(5) . . ?
O2 Y1 O1 127.92(5) 4 . ?
O6 Y1 O7 74.59(6) 4 . ?
O5 Y1 O7 122.35(6) . . ?
O4 Y1 O7 148.07(5) 2_655 . ?
O3 Y1 O7 72.08(6) . . ?
O8 Y1 O7 64.56(6) . . ?
O2 Y1 O7 75.96(5) 4 . ?
O1 Y1 O7 129.38(6) . . ?
C1 O1 Y1 135.47(13) . . ?
C2 O2 Y1 141.17(12) . 4_545 ?
C3 O3 Y1 144.89(14) . . ?
C4 O4 Y1 132.02(13) . 2_655 ?
C5 O5 Y1 150.06(14) . . ?
C6 O6 Y1 156.10(14) . 4_545 ?
C7 O7 Y1 118.69(13) . . ?
C7 O7 H8O 109(3) . . ?
Y1 O7 H8O 111(2) . . ?
C8 O8 Y1 119.38(13) . . ?
C8 O8 H7O 111(2) . . ?
Y1 O8 H7O 128(2) . . ?
O1 C1 C2 133.57(17) . 7_556 ?
O1 C1 C2 136.35(18) . . ?
C2 C1 C2 90.07(15) 7_556 . ?
O2 C2 C1 135.16(18) . 7_556 ?
O2 C2 C1 134.89(18) . . ?
C1 C2 C1 89.93(15) 7_556 . ?
O3 C3 C4 136.17(19) . . ?
O3 C3 C4 134.01(19) . 5_665 ?
C4 C3 C4 89.82(16) . 5_665 ?
O4 C4 C3 135.6(2) . . ?
O4 C4 C3 134.2(2) . 5_665 ?
C3 C4 C3 90.18(16) . 5_665 ?
O5 C5 C6 134.30(19) . . ?
O5 C5 C5 136.37(12) . 2_655 ?
C6 C5 C5 89.22(11) . 2_655 ?
O6 C6 C6 133.42(12) . 2_655 ?
O6 C6 C5 136.17(18) . . ?
C6 C6 C5 90.31(11) 2_655 . ?
O7 C7 C8 106.8(2) . . ?
O7 C7 H7A 110(2) . . ?
C8 C7 H7A 108.1(19) . . ?
O7 C7 H7B 110.8(14) . . ?
C8 C7 H7B 107.5(15) . . ?
H7A C7 H7B 114(2) . . ?
O8 C8 C7 106.2(2) . . ?
O8 C8 H8A 111.8(16) . . ?
C7 C8 H8A 110.5(17) . . ?
O8 C8 H8B 110.0(15) . . ?
C7 C8 H8B 108.0(16) . . ?
H8A C8 H8B 110(2) . . ?

loop_
_geom_bond_atom_site_label_1
_geom_bond_atom_site_label_2
_geom_bond_distance
_geom_bond_site_symmetry_2
_geom_bond_publ_flag
Y1 O6 2.2540(15) 4 ?
Y1 O5 2.2765(14) . ?
Y1 O4 2.2790(14) 2_655 ?
Y1 O3 2.2836(15) . ?
Y1 O8 2.3676(16) . ?
Y1 O2 2.3981(13) 4 ?
Y1 O1 2.4291(14) . ?
Y1 O7 2.4741(16) . ?
O1 C1 1.253(2) . ?
O2 C2 1.257(2) . ?
O2 Y1 2.3981(13) 4_545 ?
O3 C3 1.250(3) . ?
O4 C4 1.258(2) . ?
O4 Y1 2.2790(14) 2_655 ?
O5 C5 1.242(2) . ?
O6 C6 1.249(2) . ?
O6 Y1 2.2540(15) 4_545 ?
O7 C7 1.441(3) . ?
O7 H8O 0.72(3) . ?
O8 C8 1.428(3) . ?
O8 H7O 0.73(3) . ?
C1 C2 1.462(3) 7_556 ?
C1 C2 1.468(3) . ?
C2 C1 1.462(3) 7_556 ?
C3 C4 1.457(3) . ?
C3 C4 1.461(3) 5_665 ?
C4 C3 1.461(3) 5_665 ?
C5 C6 1.457(3) . ?
C5 C5 1.473(4) 2_655 ?
C6 C6 1.445(4) 2_655 ?
C7 C8 1.483(4) . ?
C7 H7A 1.03(4) . ?
C7 H7B 0.99(2) . ?
C8 H8A 0.95(3) . ?
C8 H8B 1.05(3) . ?
